data_1513458
loop_
_publ_author_name
'Viswambharan, Baby'
'Gori, Didier'
'Guillot, R\'egis'
'Kouklovsky, Cyrille'
'Alezra, Val\'erie'

_publ_section_title
;
 Substrate Control in Enantioselective and Diastereoselective Aldol
 Reaction by Memory of Chirality: A Rapid Access to Enantiopure \b-Hydroxy
 Quaternary \a-Amino Acids.
;
_journal_issue 3
_journal_name_full 'Organic letters'
_journal_page_first 788
_journal_page_last 791
_journal_paper_doi 10.1021/ol403523e
_journal_volume 16
_journal_year 2014
_chemical_absolute_configuration ad
_chemical_formula_moiety 'C24 H22 F N O4'
_chemical_formula_sum 'C24 H22 F N O4'
_chemical_formula_weight 407.43
_space_group_IT_number 4
_symmetry_cell_setting monoclinic
_symmetry_Int_Tables_number 4
_symmetry_space_group_name_Hall 'P 2yb'
_symmetry_space_group_name_H-M 'P 1 21 1'
_atom_sites_solution_hydrogens geom
_atom_sites_solution_primary direct
_atom_sites_solution_secondary difmap
_audit_creation_method SHELXL-97
_cell_angle_alpha 90.00
_cell_angle_beta 98.4690(10)
_cell_angle_gamma 90.00
_cell_formula_units_Z 2
_cell_length_a 9.4102(3)
_cell_length_b 10.4670(4)
_cell_length_c 10.3023(4)
_cell_measurement_temperature 100(1)
_cell_volume 1003.68(6)
_computing_structure_refinement 'SHELXL-97 (Sheldrick, 1997)'
_computing_structure_solution 'SHELXS-97 (Sheldrick, 1990)'
_diffrn_ambient_temperature 100(1)
_diffrn_measured_fraction_theta_full 0.998
_diffrn_measured_fraction_theta_max 0.986
_diffrn_radiation_monochromator graphite
_diffrn_radiation_probe x-ray
_diffrn_radiation_type MoK\a
_diffrn_radiation_wavelength 0.71073
_diffrn_reflns_av_R_equivalents 0.0228
_diffrn_reflns_av_sigmaI/netI 0.0277
_diffrn_reflns_limit_h_max 11
_diffrn_reflns_limit_h_min -14
_diffrn_reflns_limit_k_max 15
_diffrn_reflns_limit_k_min -14
_diffrn_reflns_limit_l_max 15
_diffrn_reflns_limit_l_min -14
_diffrn_reflns_number 16706
_diffrn_reflns_theta_full 25.00
_diffrn_reflns_theta_max 32.85
_diffrn_reflns_theta_min 2.00
_diffrn_source 'fine-focus sealed tube'
_diffrn_source_type 'kappa X8 APEX II Bruker ICMMO'
_exptl_absorpt_coefficient_mu 0.098
_exptl_absorpt_correction_T_max 0.9956
_exptl_absorpt_correction_T_min 0.9861
_exptl_absorpt_correction_type psi-scan
_exptl_absorpt_process_details SADABS
_exptl_crystal_colour colorless
_exptl_crystal_density_diffrn 1.348
_exptl_crystal_density_method 'not measured'
_exptl_crystal_F_000 428
_exptl_crystal_size_max 0.22
_exptl_crystal_size_mid 0.21
_exptl_crystal_size_min 0.07
_refine_diff_density_max 0.349
_refine_diff_density_min -0.210
_refine_diff_density_rms 0.045
_refine_ls_abs_structure_details 'Flack H D (1983), Acta Cryst. A39, 876-881'
_refine_ls_abs_structure_Flack 0.2(4)
_refine_ls_extinction_method none
_refine_ls_goodness_of_fit_ref 1.031
_refine_ls_hydrogen_treatment constr
_refine_ls_matrix_type full
_refine_ls_number_parameters 275
_refine_ls_number_reflns 6658
_refine_ls_number_restraints 1
_refine_ls_restrained_S_all 1.031
_refine_ls_R_factor_all 0.0378
_refine_ls_R_factor_gt 0.0345
_refine_ls_shift/su_max 0.001
_refine_ls_shift/su_mean 0.000
_refine_ls_structure_factor_coef Fsqd
_refine_ls_weighting_details 'calc w=1/[\s^2^(Fo^2^)+(0.0547P)^2^+0.0836P] where P=(Fo^2^+2Fc^2^)/3'
_refine_ls_weighting_scheme calc
_refine_ls_wR_factor_gt 0.0866
_refine_ls_wR_factor_ref 0.0895
_reflns_number_gt 6260
_reflns_number_total 6658
_reflns_threshold_expression >2sigma(I)
_cod_data_source_file ol403523e_si_001.cif
_cod_data_source_block 10a
_cod_original_sg_symbol_H-M 'P 21'
_cod_database_code 1513458

loop_
_symmetry_equiv_pos_as_xyz
'x, y, z'
'-x, y+1/2, -z'

loop_
_atom_site_label
_atom_site_type_symbol
_atom_site_fract_x
_atom_site_fract_y
_atom_site_fract_z
_atom_site_U_iso_or_equiv
_atom_site_adp_type
_atom_site_occupancy
_atom_site_symmetry_multiplicity
_atom_site_calc_flag
_atom_site_refinement_flags
C1 C 0.69933(10) 1.03017(10) 0.50763(10) 0.01461(17) Uani 1 1 d .
C2 C 0.61713(11) 0.94548(10) 0.41860(10) 0.01682(18) Uani 1 1 d .
H2 H 0.5252 0.9220 0.4322 0.020 Uiso 1 1 calc R
C3 C 0.67279(12) 0.89821(12) 0.31260(11) 0.0203(2) Uani 1 1 d .
H3 H 0.6180 0.8434 0.2542 0.024 Uiso 1 1 calc R
C4 C 0.81296(13) 0.93227(13) 0.29153(11) 0.0245(2) Uani 1 1 d .
H4 H 0.8496 0.8999 0.2192 0.029 Uiso 1 1 calc R
C5 C 0.89491(12) 1.01215(13) 0.37641(11) 0.0228(2) Uani 1 1 d .
H5 H 0.9874 1.0327 0.3619 0.027 Uiso 1 1 calc R
C6 C 0.84070(11) 1.06437(11) 0.48671(11) 0.01772(19) Uani 1 1 d .
C7 C 0.92150(12) 1.15098(12) 0.57351(11) 0.0222(2) Uani 1 1 d .
H7 H 1.0140 1.1729 0.5602 0.027 Uiso 1 1 calc R
C8 C 0.86562(12) 1.20299(12) 0.67684(12) 0.0231(2) Uani 1 1 d .
H8 H 0.9196 1.2608 0.7322 0.028 Uiso 1 1 calc R
C9 C 0.72577(12) 1.16896(11) 0.69964(11) 0.0197(2) Uani 1 1 d .
H9 H 0.6880 1.2050 0.7697 0.024 Uiso 1 1 calc R
C10 C 0.64531(10) 1.08288(10) 0.61860(10) 0.01482(18) Uani 1 1 d .
C11 C 0.49268(10) 1.05684(10) 0.63550(9) 0.01376(17) Uani 1 1 d .
C12 C 0.30905(10) 0.95231(10) 0.74340(9) 0.01364(17) Uani 1 1 d .
C13 C 0.45494(11) 0.81846(10) 0.88643(10) 0.01549(18) Uani 1 1 d .
C14 C 0.56098(10) 0.88972(10) 0.81389(9) 0.01232(16) Uani 1 1 d .
C15 C 0.24146(11) 1.07016(11) 0.79401(10) 0.01706(18) Uani 1 1 d .
H15A H 0.1473 1.0495 0.8130 0.026 Uiso 1 1 calc R
H15B H 0.2343 1.1361 0.7286 0.026 Uiso 1 1 calc R
H15C H 0.3000 1.0996 0.8725 0.026 Uiso 1 1 calc R
C16 C 0.22174(11) 0.89377(12) 0.62254(11) 0.0195(2) Uani 1 1 d .
H16A H 0.2715 0.8207 0.5953 0.029 Uiso 1 1 calc R
H16B H 0.2089 0.9557 0.5530 0.029 Uiso 1 1 calc R
H16C H 0.1296 0.8679 0.6427 0.029 Uiso 1 1 calc R
C17 C 0.66709(11) 0.95828(10) 0.91797(10) 0.01698(19) Uani 1 1 d .
H17A H 0.7412 0.9977 0.8769 0.025 Uiso 1 1 calc R
H17B H 0.7094 0.8976 0.9821 0.025 Uiso 1 1 calc R
H17C H 0.6172 1.0226 0.9601 0.025 Uiso 1 1 calc R
C18 C 0.63383(10) 0.79539(10) 0.72722(9) 0.01383(17) Uani 1 1 d .
H18 H 0.6854 0.8456 0.6688 0.017 Uiso 1 1 calc R
C19 C 0.73898(10) 0.70189(10) 0.80163(9) 0.01486(17) Uani 1 1 d .
C20 C 0.69903(13) 0.57805(11) 0.83012(11) 0.0201(2) Uani 1 1 d .
H20 H 0.6039 0.5528 0.8072 0.024 Uiso 1 1 calc R
C21 C 0.79890(15) 0.49151(13) 0.89220(11) 0.0269(3) Uani 1 1 d .
H21 H 0.7702 0.4093 0.9107 0.032 Uiso 1 1 calc R
C22 C 0.94131(16) 0.52783(15) 0.92656(12) 0.0319(3) Uani 1 1 d .
H22 H 1.0075 0.4701 0.9691 0.038 Uiso 1 1 calc R
C23 C 0.98528(13) 0.64886(15) 0.89808(12) 0.0283(3) Uani 1 1 d .
H23 H 1.0807 0.6737 0.9203 0.034 Uiso 1 1 calc R
C24 C 0.88357(11) 0.73249(12) 0.83542(11) 0.0203(2) Uani 1 1 d .
N1 N 0.46232(9) 0.97535(8) 0.72954(8) 0.01238(15) Uani 1 1 d .
O1 O 0.39571(8) 1.11284(8) 0.56247(7) 0.01836(16) Uani 1 1 d .
O2 O 0.31979(8) 0.85602(8) 0.84596(8) 0.01785(15) Uani 1 1 d .
O3 O 0.48453(9) 0.74170(8) 0.97284(8) 0.02286(17) Uani 1 1 d .
O4 O 0.51957(8) 0.73164(8) 0.64981(7) 0.01778(15) Uani 1 1 d .
H4A H 0.5492 0.6969 0.5877 0.027 Uiso 1 1 calc R
F1 F 0.92882(7) 0.85012(8) 0.80367(8) 0.02803(16) Uani 1 1 d .

loop_
_atom_site_aniso_label
_atom_site_aniso_U_11
_atom_site_aniso_U_22
_atom_site_aniso_U_33
_atom_site_aniso_U_23
_atom_site_aniso_U_13
_atom_site_aniso_U_12
C1 0.0137(4) 0.0149(4) 0.0155(4) 0.0049(3) 0.0033(3) 0.0023(3)
C2 0.0173(4) 0.0160(5) 0.0176(4) 0.0035(4) 0.0039(3) 0.0012(4)
C3 0.0222(5) 0.0212(5) 0.0177(5) 0.0010(4) 0.0031(4) 0.0044(4)
C4 0.0244(5) 0.0316(6) 0.0191(5) 0.0043(4) 0.0083(4) 0.0101(5)
C5 0.0155(4) 0.0325(6) 0.0217(5) 0.0079(4) 0.0068(4) 0.0057(4)
C6 0.0131(4) 0.0210(5) 0.0192(4) 0.0079(4) 0.0028(3) 0.0028(4)
C7 0.0129(4) 0.0271(6) 0.0259(5) 0.0085(4) 0.0003(4) -0.0020(4)
C8 0.0180(4) 0.0236(5) 0.0261(5) 0.0013(4) -0.0016(4) -0.0051(4)
C9 0.0193(5) 0.0192(5) 0.0204(5) 0.0005(4) 0.0020(4) -0.0017(4)
C10 0.0131(4) 0.0153(4) 0.0160(4) 0.0028(3) 0.0020(3) -0.0004(3)
C11 0.0141(4) 0.0140(4) 0.0134(4) 0.0000(3) 0.0029(3) 0.0002(3)
C12 0.0123(4) 0.0144(4) 0.0143(4) 0.0021(3) 0.0020(3) 0.0001(3)
C13 0.0179(4) 0.0142(4) 0.0147(4) -0.0006(3) 0.0034(3) 0.0005(3)
C14 0.0133(4) 0.0122(4) 0.0109(4) 0.0000(3) 0.0000(3) 0.0012(3)
C15 0.0165(4) 0.0175(4) 0.0178(4) 0.0008(4) 0.0046(3) 0.0029(4)
C16 0.0149(4) 0.0221(5) 0.0206(5) -0.0038(4) -0.0001(3) -0.0028(4)
C17 0.0173(4) 0.0177(5) 0.0144(4) -0.0038(3) -0.0028(3) 0.0014(4)
C18 0.0146(4) 0.0141(4) 0.0124(4) -0.0005(3) 0.0007(3) 0.0009(3)
C19 0.0168(4) 0.0164(4) 0.0111(4) -0.0010(3) 0.0011(3) 0.0029(4)
C20 0.0277(5) 0.0162(5) 0.0172(4) 0.0000(4) 0.0061(4) 0.0031(4)
C21 0.0421(7) 0.0217(5) 0.0185(5) 0.0042(4) 0.0098(5) 0.0139(5)
C22 0.0372(7) 0.0420(7) 0.0167(5) 0.0031(5) 0.0042(4) 0.0259(6)
C23 0.0191(5) 0.0439(8) 0.0207(5) -0.0059(5) -0.0011(4) 0.0130(5)
C24 0.0163(4) 0.0255(6) 0.0192(5) -0.0044(4) 0.0027(3) 0.0032(4)
N1 0.0111(3) 0.0130(4) 0.0128(3) 0.0016(3) 0.0009(3) 0.0004(3)
O1 0.0159(3) 0.0227(4) 0.0166(3) 0.0065(3) 0.0029(3) 0.0047(3)
O2 0.0162(3) 0.0178(3) 0.0201(4) 0.0048(3) 0.0048(3) 0.0004(3)
O3 0.0276(4) 0.0212(4) 0.0204(4) 0.0078(3) 0.0059(3) 0.0036(3)
O4 0.0166(3) 0.0202(4) 0.0154(3) -0.0064(3) -0.0014(3) 0.0003(3)
F1 0.0173(3) 0.0292(4) 0.0379(4) -0.0061(3) 0.0053(3) -0.0057(3)

loop_
_atom_type_symbol
_atom_type_description
_atom_type_scat_dispersion_real
_atom_type_scat_dispersion_imag
_atom_type_scat_source
C C 0.0031 0.0016 'International Tables Vol C Tables 4.2.6.8 and 6.1.1.4'
H H 0.0000 0.0000 'International Tables Vol C Tables 4.2.6.8 and 6.1.1.4'
N N 0.0061 0.0033 'International Tables Vol C Tables 4.2.6.8 and 6.1.1.4'
O O 0.0109 0.0061 'International Tables Vol C Tables 4.2.6.8 and 6.1.1.4'
F F 0.0176 0.0103 'International Tables Vol C Tables 4.2.6.8 and 6.1.1.4'

loop_
_geom_angle_atom_site_label_1
_geom_angle_atom_site_label_2
_geom_angle_atom_site_label_3
_geom_angle
C2 C1 C6 119.42(9)
C2 C1 C10 122.26(9)
C6 C1 C10 118.32(9)
C3 C2 C1 120.27(10)
C2 C3 C4 120.38(11)
C5 C4 C3 120.56(11)
C4 C5 C6 120.84(10)
C7 C6 C5 121.95(10)
C7 C6 C1 119.51(10)
C5 C6 C1 118.52(10)
C8 C7 C6 120.99(10)
C7 C8 C9 120.14(11)
C10 C9 C8 120.37(10)
C9 C10 C1 120.61(9)
C9 C10 C11 119.99(9)
C1 C10 C11 118.91(9)
O1 C11 N1 121.21(9)
O1 C11 C10 118.41(9)
N1 C11 C10 120.37(9)
O2 C12 N1 102.56(7)
O2 C12 C15 107.59(8)
N1 C12 C15 111.26(8)
O2 C12 C16 106.74(9)
N1 C12 C16 113.70(8)
C15 C12 C16 114.04(8)
O3 C13 O2 122.25(10)
O3 C13 C14 126.36(10)
O2 C13 C14 111.33(8)
N1 C14 C13 100.66(7)
N1 C14 C17 114.57(8)
C13 C14 C17 106.98(8)
N1 C14 C18 109.82(7)
C13 C14 C18 110.23(8)
C17 C14 C18 113.70(8)
O4 C18 C19 111.54(8)
O4 C18 C14 105.14(8)
C19 C18 C14 115.40(8)
C24 C19 C20 116.49(10)
C24 C19 C18 121.26(10)
C20 C19 C18 122.05(9)
C21 C20 C19 121.18(11)
C22 C21 C20 120.03(13)
C23 C22 C21 120.44(11)
C22 C23 C24 118.16(12)
F1 C24 C23 117.75(10)
F1 C24 C19 118.57(10)
C23 C24 C19 123.68(12)
C11 N1 C14 128.55(8)
C11 N1 C12 118.71(8)
C14 N1 C12 112.26(8)
C13 O2 C12 113.05(8)

loop_
_geom_bond_atom_site_label_1
_geom_bond_atom_site_label_2
_geom_bond_distance
C1 C2 1.4200(15)
C1 C6 1.4243(14)
C1 C10 1.4286(14)
C2 C3 1.3712(15)
C3 C4 1.4137(17)
C4 C5 1.3637(18)
C5 C6 1.4216(16)
C6 C7 1.4139(17)
C7 C8 1.3679(18)
C8 C9 1.4160(15)
C9 C10 1.3770(15)
C10 C11 1.4970(14)
C11 O1 1.2410(12)
C11 N1 1.3525(13)
C12 O2 1.4530(12)
C12 N1 1.4897(13)
C12 C15 1.5152(15)
C12 C16 1.5164(14)
C13 O3 1.2011(13)
C13 O2 1.3378(12)
C13 C14 1.5265(14)
C14 N1 1.4774(12)
C14 C17 1.5318(14)
C14 C18 1.5565(14)
C18 O4 1.4088(12)
C18 C19 1.5170(14)
C19 C24 1.3912(14)
C19 C20 1.3929(16)
C20 C21 1.3913(16)
C21 C22 1.388(2)
C22 C23 1.378(2)
C23 C24 1.3846(16)
C24 F1 1.3584(15)
